data_1001245
loop_
_publ_author_name
'Billy, M'
'Labbe, J C'
'Selvaraj, A'
'Roult, G'

_publ_section_title
;
Modifications structurales du nitrure de silicium en fonction de la
temperature
;
_journal_coden_ASTM MRBUAC
_journal_name_full 'Materials Research Bulletin'
_journal_page_first 921
_journal_page_last 934
_journal_paper_doi 10.1016/0025-5408(83)90003-X
_journal_volume 18
_journal_year 1983
_chemical_formula_structural 'Si3 N4'
_chemical_formula_sum 'N4 Si3'
_chemical_name_systematic 'Silicon nitride - $-beta'
_space_group_IT_number 176
_symmetry_cell_setting hexagonal
_symmetry_Int_Tables_number 176
_symmetry_space_group_name_Hall '-P 6c'
_symmetry_space_group_name_H-M 'P 63/m'
_cell_angle_alpha 90
_cell_angle_beta 90
_cell_angle_gamma 120
_cell_formula_units_Z 2
_cell_length_a 7.6140(4)
_cell_length_b 7.6140(4)
_cell_length_c 2.9123(2)
_cell_volume 146.2
_cod_database_code 1001245

loop_
_symmetry_equiv_pos_as_xyz
x,y,z
-y,x-y,z
y-x,-x,z
-x,-y,1/2+z
y,y-x,1/2+z
x-y,x,1/2+z
-x,-y,-z
y,y-x,-z
x-y,x,-z
x,y,1/2-z
-y,x-y,1/2-z
y-x,-x,1/2-z

loop_
_atom_site_label
_atom_site_type_symbol
_atom_site_symmetry_multiplicity
_atom_site_Wyckoff_symbol
_atom_site_fract_x
_atom_site_fract_y
_atom_site_fract_z
_atom_site_occupancy
_atom_site_attached_hydrogens
_atom_site_calc_flag
N1 N3- 2 c 0.3333 0.6667 0.25 1. 0 d
N2 N3- 6 h 0.3356 0.033 0.25 1. 0 d
Si1 Si4+ 6 h 0.1799 0.7733 0.25 1. 0 d

loop_
_atom_type_symbol
_atom_type_oxidation_number
N3- -3.000
Si4+ 4.000
